data_2233527
loop_
_publ_author_name
'Kumar, Sarvendra'
'Thapa, Suresh'

_publ_section_title
;
 Butylbis(dimethylglyoximato-\k^2^<i>N</i>,<i>N</i>')(pyridine-\k<i>N</i>)cobalt(III)
;
_journal_coeditor_code IS5041
_journal_issue 2
_journal_name_full 'Acta Crystallographica Section E'
_journal_page_first m156
_journal_page_last m157
_journal_paper_doi 10.1107/S1600536812000967
_journal_volume 68
_journal_year 2012
_chemical_formula_iupac '[Co (C4 H9) (C4 H7 N2 O2)2 (C5 H5 N)]'
_chemical_formula_moiety 'C17 H28 Co N5 O4'
_chemical_formula_sum 'C17 H28 Co N5 O4'
_chemical_formula_weight 425.37
_chemical_name_systematic
;
Butylbis(dimethylglyoximato-\k^2^<i>N</i>,<i>N</i>')(pyridine-
\k<i>N</i>)cobalt(III)
;
_space_group_IT_number 7
_symmetry_cell_setting monoclinic
_symmetry_space_group_name_Hall 'P -2yac'
_symmetry_space_group_name_H-M 'P 1 n 1'
_atom_sites_solution_hydrogens geom
_atom_sites_solution_primary direct
_atom_sites_solution_secondary difmap
_audit_creation_method SHELXL-97
_cell_angle_alpha 90.00
_cell_angle_beta 91.768(4)
_cell_angle_gamma 90.00
_cell_formula_units_Z 2
_cell_length_a 8.365(2)
_cell_length_b 10.408(2)
_cell_length_c 11.487(3)
_cell_measurement_reflns_used 1911
_cell_measurement_temperature 100(2)
_cell_measurement_theta_max 28.18
_cell_measurement_theta_min 2.64
_cell_volume 999.6(4)
_computing_cell_refinement 'SAINT (Bruker, 2001)'
_computing_data_collection 'SMART (Bruker, 2001)'
_computing_data_reduction 'SAINT (Bruker, 2001)'
_computing_molecular_graphics 'SHELXTL (Sheldrick, 2008)'
_computing_publication_material 'DIAMOND (Brandenburg, 1999)'
_computing_structure_refinement 'SHELXL97 (Sheldrick, 2008)'
_computing_structure_solution 'SHELXS97 (Sheldrick, 2008)'
_diffrn_ambient_temperature 100(2)
_diffrn_measured_fraction_theta_full 0.992
_diffrn_measured_fraction_theta_max 0.992
_diffrn_measurement_device_type 'Bruker SMART CCD area-detector'
_diffrn_measurement_method '\f and w scans'
_diffrn_radiation_monochromator graphite
_diffrn_radiation_source 'fine-focus sealed tube'
_diffrn_radiation_type MoK\a
_diffrn_radiation_wavelength 0.71073
_diffrn_reflns_av_R_equivalents 0.0307
_diffrn_reflns_av_sigmaI/netI 0.0572
_diffrn_reflns_limit_h_max 10
_diffrn_reflns_limit_h_min -10
_diffrn_reflns_limit_k_max 8
_diffrn_reflns_limit_k_min -12
_diffrn_reflns_limit_l_max 13
_diffrn_reflns_limit_l_min -13
_diffrn_reflns_number 5174
_diffrn_reflns_theta_full 25.50
_diffrn_reflns_theta_max 25.50
_diffrn_reflns_theta_min 2.64
_exptl_absorpt_coefficient_mu 0.890
_exptl_absorpt_correction_T_max 0.8706
_exptl_absorpt_correction_T_min 0.8282
_exptl_absorpt_correction_type multi-scan
_exptl_absorpt_process_details '(SADABS; Bruker, 2001)'
_exptl_crystal_colour orange
_exptl_crystal_density_diffrn 1.413
_exptl_crystal_density_method 'not measured'
_exptl_crystal_description prism
_exptl_crystal_F_000 448
_exptl_crystal_size_max 0.22
_exptl_crystal_size_mid 0.18
_exptl_crystal_size_min 0.16
_refine_diff_density_max 0.903
_refine_diff_density_min -0.252
_refine_ls_abs_structure_details 'Flack (1983), 1551 Friedel pairs'
_refine_ls_abs_structure_Flack 0.038(16)
_refine_ls_extinction_method none
_refine_ls_goodness_of_fit_ref 1.045
_refine_ls_hydrogen_treatment mixed
_refine_ls_matrix_type full
_refine_ls_number_parameters 256
_refine_ls_number_reflns 3400
_refine_ls_number_restraints 4
_refine_ls_restrained_S_all 1.045
_refine_ls_R_factor_all 0.0464
_refine_ls_R_factor_gt 0.0423
_refine_ls_shift/su_max 0.000
_refine_ls_shift/su_mean 0.000
_refine_ls_structure_factor_coef Fsqd
_refine_ls_weighting_details 'calc w=1/[\s^2^(Fo^2^)+(0.0480P)^2^+0.0000P] where P=(Fo^2^+2Fc^2^)/3'
_refine_ls_weighting_scheme calc
_refine_ls_wR_factor_gt 0.0954
_refine_ls_wR_factor_ref 0.0995
_reflns_number_gt 3144
_reflns_number_total 3400
_reflns_threshold_expression I>2\s(I)
_cod_data_source_file is5041.cif
_cod_data_source_block I
_cod_original_cell_volume 999.7(4)
_cod_original_sg_symbol_H-M 'P n'
_cod_database_code 2233527
_cod_database_fobs_code 2233527

loop_
_symmetry_equiv_pos_as_xyz
'x, y, z'
'x+1/2, -y, z+1/2'

loop_
_atom_site_type_symbol
_atom_site_label
_atom_site_fract_x
_atom_site_fract_y
_atom_site_fract_z
_atom_site_U_iso_or_equiv
_atom_site_adp_type
_atom_site_calc_flag
_atom_site_refinement_flags
_atom_site_occupancy
_atom_site_symmetry_multiplicity
C C1 0.5829(5) 0.3423(5) 0.8074(3) 0.0196(11) Uani d . 1 1
C C2 0.5910(5) 0.2031(5) 0.8137(4) 0.0211(11) Uani d . 1 1
C C3 0.7089(6) 0.4250(5) 0.7546(4) 0.0340(13) Uani d . 1 1
H H3A 0.7145 0.4059 0.6713 0.051 Uiso calc R 1 1
H H3B 0.8127 0.4073 0.7931 0.051 Uiso calc R 1 1
H H3C 0.6815 0.5157 0.7650 0.051 Uiso calc R 1 1
C C4 0.7261(5) 0.1253(5) 0.7673(4) 0.0334(12) Uani d . 1 1
H H4A 0.7155 0.0357 0.7922 0.050 Uiso calc R 1 1
H H4B 0.8282 0.1600 0.7974 0.050 Uiso calc R 1 1
H H4C 0.7229 0.1294 0.6820 0.050 Uiso calc R 1 1
C C5 0.0468(5) 0.1913(5) 1.0286(4) 0.0224(11) Uani d . 1 1
C C6 0.0360(5) 0.3328(5) 1.0188(3) 0.0218(12) Uani d . 1 1
C C7 -0.0980(6) 0.4091(5) 1.0639(4) 0.0284(12) Uani d . 1 1
H H7A -0.0928 0.4970 1.0336 0.043 Uiso calc R 1 1
H H7B -0.0903 0.4110 1.1492 0.043 Uiso calc R 1 1
H H7C -0.1998 0.3698 1.0388 0.043 Uiso calc R 1 1
C C8 -0.0731(6) 0.1105(5) 1.0866(4) 0.0323(12) Uani d . 1 1
H H8A -0.0743 0.0245 1.0518 0.048 Uiso calc R 1 1
H H8B -0.1792 0.1496 1.0764 0.048 Uiso calc R 1 1
H H8C -0.0451 0.1039 1.1698 0.048 Uiso calc R 1 1
C C9 0.1611(4) 0.1295(4) 0.7124(3) 0.0202(8) Uani d . 1 1
H H9 0.1899 0.0561 0.7576 0.024 Uiso calc R 1 1
C C10 0.0893(4) 0.1114(4) 0.6052(3) 0.0235(8) Uani d . 1 1
H H10 0.0691 0.0272 0.5765 0.028 Uiso calc R 1 1
C C11 0.0463(5) 0.2182(4) 0.5392(3) 0.0234(9) Uani d . 1 1
H H11 -0.0039 0.2082 0.4644 0.028 Uiso calc R 1 1
C C12 0.0774(5) 0.3386(4) 0.5834(3) 0.0237(8) Uani d . 1 1
H H12 0.0491 0.4133 0.5399 0.028 Uiso calc R 1 1
C C13 0.1511(4) 0.3484(4) 0.6931(3) 0.0222(8) Uani d . 1 1
H H13 0.1725 0.4316 0.7238 0.027 Uiso calc R 1 1
C C14 0.4381(5) 0.2916(4) 1.0654(4) 0.0230(10) Uani d . 1 1
H H14A 0.5480 0.2602 1.0529 0.028 Uiso calc R 1 1
H H14B 0.4463 0.3853 1.0789 0.028 Uiso calc R 1 1
C C15 0.3839(4) 0.2318(4) 1.1776(3) 0.0197(8) Uani d . 1 1
H H15A 0.3773 0.1374 1.1682 0.024 Uiso calc R 1 1
H H15B 0.2757 0.2640 1.1949 0.024 Uiso calc R 1 1
C C16 0.4999(5) 0.2642(4) 1.2799(3) 0.0255(9) Uani d . 1 1
H H16A 0.6055 0.2256 1.2650 0.031 Uiso calc R 1 1
H H16B 0.5139 0.3585 1.2840 0.031 Uiso calc R 1 1
C C17 0.4431(6) 0.2162(4) 1.3960(3) 0.0351(10) Uani d . 1 1
H H17A 0.5216 0.2394 1.4576 0.053 Uiso calc R 1 1
H H17B 0.4312 0.1226 1.3933 0.053 Uiso calc R 1 1
H H17C 0.3398 0.2556 1.4124 0.053 Uiso calc R 1 1
N N1 0.4540(4) 0.3883(4) 0.8523(3) 0.0197(9) Uani d . 1 1
N N2 0.4708(4) 0.1519(4) 0.8647(3) 0.0198(9) Uani d . 1 1
N N3 0.1770(4) 0.1474(4) 0.9832(3) 0.0186(9) Uani d . 1 1
N N4 0.1586(4) 0.3816(4) 0.9692(3) 0.0174(9) Uani d . 1 1
N N5 0.1929(5) 0.2471(3) 0.7568(3) 0.0181(8) Uani d . 1 1
O O1 0.1700(4) 0.5107(3) 0.9556(2) 0.0255(8) Uani d D 1 1
O O2 0.2086(4) 0.0191(3) 0.9865(2) 0.0259(8) Uani d . 1 1
O O3 0.4583(4) 0.0245(3) 0.8781(3) 0.0266(8) Uani d D 1 1
O O4 0.4259(4) 0.5151(3) 0.8549(2) 0.0242(8) Uani d . 1 1
Co Co1 0.31315(6) 0.26668(4) 0.91509(5) 0.01707(14) Uani d . 1 1
H H1 0.261(4) 0.517(5) 0.923(5) 0.072(19) Uiso d D 1 1
H H2 0.374(5) 0.016(6) 0.921(5) 0.09(2) Uiso d D 1 1

loop_
_atom_site_aniso_label
_atom_site_aniso_U_11
_atom_site_aniso_U_22
_atom_site_aniso_U_33
_atom_site_aniso_U_12
_atom_site_aniso_U_13
_atom_site_aniso_U_23
C1 0.010(2) 0.034(3) 0.015(2) -0.006(2) -0.0007(17) 0.000(2)
C2 0.008(2) 0.041(3) 0.014(2) 0.004(2) 0.0023(17) -0.001(2)
C3 0.022(3) 0.051(3) 0.029(2) -0.011(2) 0.011(2) 0.007(2)
C4 0.024(3) 0.045(3) 0.031(3) 0.005(2) 0.006(2) -0.004(2)
C5 0.022(3) 0.030(3) 0.016(2) -0.003(2) -0.0005(18) -0.003(2)
C6 0.014(2) 0.035(3) 0.016(2) -0.001(2) 0.0005(17) -0.005(2)
C7 0.019(2) 0.044(3) 0.022(2) 0.005(2) -0.0013(19) -0.005(2)
C8 0.021(2) 0.044(3) 0.033(3) -0.011(2) 0.0120(19) 0.000(2)
C9 0.019(2) 0.019(2) 0.0230(19) 0.0007(15) 0.0031(15) -0.0017(15)
C10 0.021(2) 0.022(2) 0.028(2) -0.0009(16) 0.0005(16) -0.0066(16)
C11 0.016(2) 0.035(2) 0.0193(19) -0.0010(18) 0.0008(16) -0.0064(17)
C12 0.022(2) 0.025(2) 0.0245(19) 0.0074(17) 0.0038(15) 0.0073(17)
C13 0.019(2) 0.022(2) 0.026(2) -0.0011(16) 0.0002(16) -0.0016(16)
C14 0.016(2) 0.034(3) 0.018(2) 0.000(2) -0.0008(16) 0.0003(19)
C15 0.0129(19) 0.028(2) 0.0178(19) -0.0011(15) -0.0008(15) 0.0010(15)
C16 0.021(2) 0.038(3) 0.017(2) -0.0047(19) 0.0017(17) -0.0026(17)
C17 0.044(3) 0.044(3) 0.017(2) -0.002(2) -0.0005(18) 0.0068(18)
N1 0.0166(19) 0.029(3) 0.0132(17) -0.0046(16) -0.0033(14) 0.0018(15)
N2 0.018(2) 0.023(2) 0.0180(17) 0.0051(16) -0.0003(14) 0.0023(14)
N3 0.019(2) 0.021(2) 0.0160(17) 0.0008(15) 0.0001(14) 0.0036(14)
N4 0.0196(19) 0.018(2) 0.0143(17) -0.0015(16) 0.0019(14) -0.0003(14)
N5 0.0103(17) 0.032(2) 0.0126(18) -0.0012(14) 0.0030(13) -0.0020(15)
O1 0.0329(19) 0.0201(18) 0.0240(16) 0.0030(14) 0.0065(14) 0.0001(12)
O2 0.0302(18) 0.0167(16) 0.0308(17) -0.0035(13) -0.0004(13) 0.0030(13)
O3 0.0254(18) 0.0261(18) 0.0284(18) 0.0080(13) 0.0035(14) 0.0016(13)
O4 0.0290(17) 0.0201(18) 0.0238(15) -0.0087(14) 0.0032(12) -0.0009(12)
Co1 0.0135(2) 0.0219(2) 0.0160(2) -0.0002(4) 0.00278(15) 0.0001(4)

loop_
_atom_type_symbol
_atom_type_description
_atom_type_scat_dispersion_real
_atom_type_scat_dispersion_imag
_atom_type_scat_source
C C 0.0033 0.0016 'International Tables Vol C Tables 4.2.6.8 and 6.1.1.4'
H H 0.0000 0.0000 'International Tables Vol C Tables 4.2.6.8 and 6.1.1.4'
N N 0.0061 0.0033 'International Tables Vol C Tables 4.2.6.8 and 6.1.1.4'
O O 0.0106 0.0060 'International Tables Vol C Tables 4.2.6.8 and 6.1.1.4'
Co Co 0.3494 0.9721 'International Tables Vol C Tables 4.2.6.8 and 6.1.1.4'

loop_
_geom_angle_atom_site_label_1
_geom_angle_atom_site_label_2
_geom_angle_atom_site_label_3
_geom_angle
N1 C1 C2 112.7(4)
N1 C1 C3 123.3(5)
C2 C1 C3 124.0(4)
N2 C2 C1 113.4(4)
N2 C2 C4 122.9(5)
C1 C2 C4 123.7(4)
C1 C3 H3A 109.5
C1 C3 H3B 109.5
H3A C3 H3B 109.5
C1 C3 H3C 109.5
H3A C3 H3C 109.5
H3B C3 H3C 109.5
C2 C4 H4A 109.5
C2 C4 H4B 109.5
H4A C4 H4B 109.5
C2 C4 H4C 109.5
H4A C4 H4C 109.5
H4B C4 H4C 109.5
N3 C5 C6 111.6(4)
N3 C5 C8 124.5(5)
C6 C5 C8 123.9(4)
N4 C6 C5 112.2(4)
N4 C6 C7 124.3(5)
C5 C6 C7 123.5(4)
C6 C7 H7A 109.5
C6 C7 H7B 109.5
H7A C7 H7B 109.5
C6 C7 H7C 109.5
H7A C7 H7C 109.5
H7B C7 H7C 109.5
C5 C8 H8A 109.5
C5 C8 H8B 109.5
H8A C8 H8B 109.5
C5 C8 H8C 109.5
H8A C8 H8C 109.5
H8B C8 H8C 109.5
N5 C9 C10 122.8(4)
N5 C9 H9 118.6
C10 C9 H9 118.6
C9 C10 C11 118.8(3)
C9 C10 H10 120.6
C11 C10 H10 120.6
C12 C11 C10 119.1(4)
C12 C11 H11 120.4
C10 C11 H11 120.4
C11 C12 C13 118.4(4)
C11 C12 H12 120.8
C13 C12 H12 120.8
N5 C13 C12 123.0(4)
N5 C13 H13 118.5
C12 C13 H13 118.5
C15 C14 Co1 121.2(3)
C15 C14 H14A 107.0
Co1 C14 H14A 107.0
C15 C14 H14B 107.0
Co1 C14 H14B 107.0
H14A C14 H14B 106.8
C14 C15 C16 111.2(3)
C14 C15 H15A 109.4
C16 C15 H15A 109.4
C14 C15 H15B 109.4
C16 C15 H15B 109.4
H15A C15 H15B 108.0
C17 C16 C15 113.2(4)
C17 C16 H16A 108.9
C15 C16 H16A 108.9
C17 C16 H16B 108.9
C15 C16 H16B 108.9
H16A C16 H16B 107.8
C16 C17 H17A 109.5
C16 C17 H17B 109.5
H17A C17 H17B 109.5
C16 C17 H17C 109.5
H17A C17 H17C 109.5
H17B C17 H17C 109.5
C1 N1 O4 121.3(4)
C1 N1 Co1 116.1(4)
O4 N1 Co1 122.6(3)
C2 N2 O3 121.6(4)
C2 N2 Co1 116.1(4)
O3 N2 Co1 122.3(3)
C5 N3 O2 119.8(4)
C5 N3 Co1 117.4(4)
O2 N3 Co1 122.8(3)
C6 N4 O1 120.0(4)
C6 N4 Co1 117.3(3)
O1 N4 Co1 122.7(3)
C13 N5 C9 117.9(4)
C13 N5 Co1 121.4(3)
C9 N5 Co1 120.5(3)
N4 O1 H1 101(4)
N2 O3 H2 104(4)
N3 Co1 N4 81.38(19)
N3 Co1 N2 98.56(11)
N4 Co1 N2 178.50(16)
N3 Co1 N1 177.73(16)
N4 Co1 N1 98.26(11)
N2 Co1 N1 81.7(2)
N3 Co1 C14 91.91(16)
N4 Co1 C14 88.78(17)
N2 Co1 C14 89.72(17)
N1 Co1 C14 85.84(16)
N3 Co1 N5 90.94(14)
N4 Co1 N5 91.88(14)
N2 Co1 N5 89.62(14)
N1 Co1 N5 91.32(14)
C14 Co1 N5 177.14(18)

loop_
_geom_bond_atom_site_label_1
_geom_bond_atom_site_label_2
_geom_bond_distance
_geom_bond_publ_flag
C1 N1 1.301(6) ?
C1 C2 1.452(8) ?
C1 C3 1.503(6) ?
C2 N2 1.294(6) ?
C2 C4 1.502(6) ?
C3 H3A 0.9800 ?
C3 H3B 0.9800 ?
C3 H3C 0.9800 ?
C4 H4A 0.9800 ?
C4 H4B 0.9800 ?
C4 H4C 0.9800 ?
C5 N3 1.304(6) ?
C5 C6 1.480(8) ?
C5 C8 1.482(6) ?
C6 N4 1.292(5) ?
C6 C7 1.480(6) ?
C7 H7A 0.9800 ?
C7 H7B 0.9800 ?
C7 H7C 0.9800 ?
C8 H8A 0.9800 ?
C8 H8B 0.9800 ?
C8 H8C 0.9800 ?
C9 N5 1.349(5) ?
C9 C10 1.366(5) ?
C9 H9 0.9500 ?
C10 C11 1.387(5) ?
C10 H10 0.9500 ?
C11 C12 1.374(5) ?
C11 H11 0.9500 ?
C12 C13 1.390(5) ?
C12 H12 0.9500 ?
C13 N5 1.324(5) ?
C13 H13 0.9500 ?
C14 C15 1.513(5) ?
C14 Co1 2.008(4) ?
C14 H14A 0.9900 ?
C14 H14B 0.9900 ?
C15 C16 1.538(5) ?
C15 H15A 0.9900 ?
C15 H15B 0.9900 ?
C16 C17 1.514(5) ?
C16 H16A 0.9900 ?
C16 H16B 0.9900 ?
C17 H17A 0.9800 ?
C17 H17B 0.9800 ?
C17 H17C 0.9800 ?
N1 O4 1.342(5) ?
N1 Co1 1.887(4) y
N2 O3 1.340(5) ?
N2 Co1 1.884(4) y
N3 O2 1.361(5) ?
N3 Co1 1.873(4) y
N4 O1 1.357(5) ?
N4 Co1 1.881(4) y
N5 Co1 2.061(4) y
O1 H1 0.86(2) ?
O3 H2 0.87(2) ?

loop_
_geom_hbond_atom_site_label_D
_geom_hbond_atom_site_label_H
_geom_hbond_atom_site_label_A
_geom_hbond_distance_DH
_geom_hbond_distance_HA
_geom_hbond_distance_DA
_geom_hbond_angle_DHA
O1 H1 O4 0.86(2) 1.61(2) 2.465(3) 174(6)
O3 H2 O2 0.87(2) 1.60(2) 2.465(3) 171(6)
